data_7241142
loop_
_publ_author_name
'Zhang, Jiarong'
'Bi, Fuqiang'
'Zhai, Lianjie'
'Huo, Huan'
'Yang, Zhi'
'Wang, Bozhou'

_publ_section_title
;
 A comparative study of the structures, thermal stabilities and energetic
 performances of two energetic regioisomers:
 3(4)-(4-aminofurazan-3-yl)-4(3)-(4-nitrofurazan-3-yl)furoxan
;
_journal_issue 53
_journal_name_full 'RSC Advances'
_journal_page_first 31800
_journal_page_last 31807
_journal_paper_doi 10.1039/D0RA06186G
_journal_volume 10
_journal_year 2020
_chemical_formula_sum 'C6 H2 N8 O6'
_chemical_formula_weight 282.16
_space_group_IT_number 2
_space_group_name_Hall '-P 1'
_space_group_name_H-M_alt 'P -1'
_symmetry_cell_setting triclinic
_symmetry_space_group_name_H-M 'P -1'
_atom_sites_solution_hydrogens geom
_atom_sites_solution_primary direct
_atom_sites_solution_secondary difmap
_audit_creation_method SHELXL-97
_audit_update_record
;
2020-06-29 deposited with the CCDC.	2020-08-11 downloaded from the CCDC.
;
_cell_angle_alpha 71.902(18)
_cell_angle_beta 84.505(18)
_cell_angle_gamma 82.972(19)
_cell_formula_units_Z 2
_cell_length_a 6.188(8)
_cell_length_b 9.187(11)
_cell_length_c 10.300(13)
_cell_measurement_reflns_used 1861
_cell_measurement_temperature 296(2)
_cell_measurement_theta_max 26.41
_cell_measurement_theta_min 2.62
_cell_volume 551.4(12)
_computing_cell_refinement 'Bruker SAINT'
_computing_data_collection 'Bruker APEX2'
_computing_data_reduction 'Bruker SAINT'
_computing_molecular_graphics 'Bruker SHELXTL'
_computing_publication_material 'Bruker SHELXTL'
_computing_structure_refinement 'SHELXL-97 (Sheldrick, 2008)'
_computing_structure_solution 'SHELXS-97 (Sheldrick, 2008)'
_diffrn_ambient_temperature 296(2)
_diffrn_measured_fraction_theta_full 0.970
_diffrn_measured_fraction_theta_max 0.970
_diffrn_measurement_device_type 'Bruker APEX-II CCD'
_diffrn_measurement_method '\f and \w scans'
_diffrn_radiation_monochromator graphite
_diffrn_radiation_source 'fine-focus sealed tube'
_diffrn_radiation_type MoK\a
_diffrn_radiation_wavelength 0.71073
_diffrn_reflns_av_R_equivalents 0.0273
_diffrn_reflns_av_sigmaI/netI 0.0468
_diffrn_reflns_limit_h_max 7
_diffrn_reflns_limit_h_min -7
_diffrn_reflns_limit_k_max 9
_diffrn_reflns_limit_k_min -10
_diffrn_reflns_limit_l_max 11
_diffrn_reflns_limit_l_min -12
_diffrn_reflns_number 2650
_diffrn_reflns_theta_full 25.10
_diffrn_reflns_theta_max 25.10
_diffrn_reflns_theta_min 2.08
_exptl_absorpt_coefficient_mu 0.153
_exptl_absorpt_correction_T_max 0.9767
_exptl_absorpt_correction_T_min 0.9472
_exptl_absorpt_correction_type none
_exptl_crystal_density_diffrn 1.700
_exptl_crystal_density_meas 0
_exptl_crystal_density_method 'not measured'
_exptl_crystal_F_000 284
_exptl_crystal_size_max 0.36
_exptl_crystal_size_mid 0.30
_exptl_crystal_size_min 0.16
_refine_diff_density_max 0.358
_refine_diff_density_min -0.386
_refine_diff_density_rms 0.120
_refine_ls_extinction_coef 0.09(2)
_refine_ls_extinction_expression Fc^*^=kFc[1+0.001xFc^2^\l^3^/sin(2\q)]^-1/4^
_refine_ls_extinction_method SHELXL
_refine_ls_goodness_of_fit_ref 1.024
_refine_ls_hydrogen_treatment mixed
_refine_ls_matrix_type full
_refine_ls_number_parameters 182
_refine_ls_number_reflns 1911
_refine_ls_number_restraints 0
_refine_ls_restrained_S_all 1.024
_refine_ls_R_factor_all 0.0668
_refine_ls_R_factor_gt 0.0630
_refine_ls_shift/su_max 0.000
_refine_ls_shift/su_mean 0.000
_refine_ls_structure_factor_coef Fsqd
_refine_ls_weighting_details 'calc w=1/[\s^2^(Fo^2^)+(0.1400P)^2^+0.2678P] where P=(Fo^2^+2Fc^2^)/3'
_refine_ls_weighting_scheme calc
_refine_ls_wR_factor_gt 0.2010
_refine_ls_wR_factor_ref 0.2053
_reflns_number_gt 1678
_reflns_number_total 1911
_reflns_threshold_expression >2sigma(I)
_cod_data_source_file d0ra06186g2.cif
_cod_data_source_block xb0266_0m
_cod_depositor_comments
;
The following automatic conversions were performed:

data item '_symmetry_cell_setting' value 'Triclinic' was changed to
'triclinic' in accordance with the
/home/data/users/saulius/crontab/automatic-downloads/rss-feeds/RSC/lib/dictionaries/cif_core.dic
dictionary named 'cif_core.dic' version 2.4.2 last updated on
2011-04-26.

Automatic conversion script
Id: cif_fix_values 7556 2019-12-06 15:28:31Z antanas 

 Adding full bibliography for 7241141--7241142.cif.
;
_cod_original_cell_volume 551.3(12)
_cod_original_sg_symbol_H-M P-1
_cod_database_code 7241142

loop_
_symmetry_equiv_pos_as_xyz
'x, y, z'
'-x, -y, -z'

loop_
_atom_site_label
_atom_site_type_symbol
_atom_site_fract_x
_atom_site_fract_y
_atom_site_fract_z
_atom_site_U_iso_or_equiv
_atom_site_adp_type
_atom_site_occupancy
_atom_site_symmetry_multiplicity
_atom_site_calc_flag
_atom_site_refinement_flags
_atom_site_disorder_assembly
_atom_site_disorder_group
N1 N 0.1289(5) -0.1595(3) 0.8306(3) 0.0560(7) Uani 1 1 d . . .
N2 N 0.4745(5) -0.1873(3) 0.7076(3) 0.0670(8) Uani 1 1 d . . .
N3 N 0.6086(4) 0.0420(4) 0.6854(3) 0.0664(8) Uani 1 1 d . . .
N4 N 0.4135(4) 0.2119(3) 0.8903(2) 0.0454(6) Uani 1 1 d . . .
N5 N 0.1030(4) 0.3754(3) 0.8307(3) 0.0511(7) Uani 1 1 d . . .
N6 N 0.0376(4) 0.2093(3) 0.5655(2) 0.0512(7) Uani 1 1 d . . .
N7 N -0.2726(4) 0.3708(3) 0.5005(3) 0.0592(7) Uani 1 1 d . . .
N8 N -0.3168(5) 0.4900(3) 0.6764(3) 0.0653(8) Uani 1 1 d . . .
H8A H -0.4354 0.5435 0.6458 0.078 Uiso 1 1 calc R . .
H8B H -0.2661 0.4983 0.7484 0.078 Uiso 1 1 calc R . .
O1 O 0.0041(4) -0.0696(3) 0.8743(3) 0.0658(7) Uani 1 1 d . . .
O2 O 0.1000(7) -0.2917(3) 0.8389(4) 0.1068(13) Uani 1 1 d . . .
O3 O 0.6470(4) -0.0991(4) 0.6585(3) 0.0853(9) Uani 1 1 d . . .
O4 O 0.5816(4) 0.1662(3) 0.9531(2) 0.0638(7) Uani 1 1 d . . .
O5 O 0.2743(4) 0.3414(2) 0.9152(2) 0.0555(6) Uani 1 1 d . . .
O6 O -0.1194(4) 0.2559(3) 0.4718(2) 0.0618(7) Uani 1 1 d . . .
C1 C 0.3342(5) -0.1032(3) 0.7624(3) 0.0454(7) Uani 1 1 d . . .
C2 C 0.4164(4) 0.0405(3) 0.7499(3) 0.0411(6) Uani 1 1 d . . .
C3 C 0.3205(4) 0.1715(3) 0.7969(3) 0.0383(6) Uani 1 1 d . . .
C4 C 0.1312(4) 0.2765(3) 0.7600(3) 0.0395(6) Uani 1 1 d . . .
C5 C -0.0122(4) 0.2899(3) 0.6508(3) 0.0416(6) Uani 1 1 d . . .
C6 C -0.2095(5) 0.3923(3) 0.6111(3) 0.0476(7) Uani 1 1 d . . .

loop_
_atom_site_aniso_label
_atom_site_aniso_U_11
_atom_site_aniso_U_22
_atom_site_aniso_U_33
_atom_site_aniso_U_23
_atom_site_aniso_U_13
_atom_site_aniso_U_12
N1 0.0754(18) 0.0452(13) 0.0525(14) -0.0176(11) -0.0039(12) -0.0174(12)
N2 0.0706(18) 0.0622(16) 0.0782(19) -0.0404(15) -0.0141(15) 0.0142(14)
N3 0.0451(14) 0.0802(19) 0.081(2) -0.0381(16) 0.0025(13) -0.0016(12)
N4 0.0528(14) 0.0418(12) 0.0439(12) -0.0131(10) -0.0127(10) -0.0060(10)
N5 0.0597(15) 0.0421(12) 0.0551(14) -0.0202(11) -0.0073(11) -0.0009(10)
N6 0.0463(13) 0.0601(15) 0.0470(13) -0.0183(11) -0.0116(10) 0.0079(10)
N7 0.0536(15) 0.0615(16) 0.0583(15) -0.0153(12) -0.0183(12) 0.0147(12)
N8 0.0625(17) 0.0532(15) 0.0786(19) -0.0248(14) -0.0179(14) 0.0235(13)
O1 0.0587(14) 0.0571(14) 0.0833(17) -0.0246(12) 0.0061(11) -0.0115(10)
O2 0.159(3) 0.0617(16) 0.115(2) -0.0471(16) 0.038(2) -0.0523(18)
O3 0.0601(15) 0.102(2) 0.108(2) -0.0651(18) 0.0062(14) 0.0148(14)
O4 0.0679(15) 0.0665(14) 0.0625(13) -0.0199(11) -0.0311(11) -0.0053(11)
O5 0.0678(14) 0.0505(12) 0.0572(12) -0.0275(10) -0.0100(10) -0.0060(10)
O6 0.0594(13) 0.0777(15) 0.0516(12) -0.0279(11) -0.0178(10) 0.0143(11)
C1 0.0560(16) 0.0402(13) 0.0433(14) -0.0180(11) -0.0134(11) 0.0049(11)
C2 0.0381(13) 0.0467(14) 0.0398(13) -0.0162(11) -0.0108(10) 0.0055(10)
C3 0.0405(13) 0.0364(13) 0.0388(13) -0.0106(10) -0.0076(10) -0.0049(10)
C4 0.0425(13) 0.0331(12) 0.0426(13) -0.0115(10) -0.0031(10) -0.0024(10)
C5 0.0403(14) 0.0384(13) 0.0436(14) -0.0100(11) -0.0034(10) 0.0010(10)
C6 0.0455(15) 0.0392(14) 0.0533(16) -0.0077(12) -0.0098(12) 0.0022(11)

loop_
_atom_type_symbol
_atom_type_description
_atom_type_scat_dispersion_real
_atom_type_scat_dispersion_imag
_atom_type_scat_source
C C 0.0033 0.0016 'International Tables Vol C Tables 4.2.6.8 and 6.1.1.4'
H H 0.0000 0.0000 'International Tables Vol C Tables 4.2.6.8 and 6.1.1.4'
N N 0.0061 0.0033 'International Tables Vol C Tables 4.2.6.8 and 6.1.1.4'
O O 0.0106 0.0060 'International Tables Vol C Tables 4.2.6.8 and 6.1.1.4'

loop_
_geom_angle_atom_site_label_1
_geom_angle_atom_site_label_2
_geom_angle_atom_site_label_3
_geom_angle
_geom_angle_site_symmetry_1
_geom_angle_site_symmetry_3
_geom_angle_publ_flag
O1 N1 O2 126.6(3) . . ?
O1 N1 C1 116.3(2) . . ?
O2 N1 C1 117.0(3) . . ?
C1 N2 O3 104.6(3) . . ?
C2 N3 O3 105.3(3) . . ?
O4 N4 C3 134.9(2) . . ?
O4 N4 O5 118.4(2) . . ?
C3 N4 O5 106.7(2) . . ?
C4 N5 O5 106.8(2) . . ?
C5 N6 O6 106.0(2) . . ?
C6 N7 O6 105.6(2) . . ?
C6 N8 H8A 120.0 . . ?
C6 N8 H8B 120.0 . . ?
H8A N8 H8B 120.0 . . ?
N2 O3 N3 111.6(2) . . ?
N5 O5 N4 108.06(19) . . ?
N6 O6 N7 111.0(2) . . ?
N2 C1 C2 110.5(3) . . ?
N2 C1 N1 121.3(3) . . ?
C2 C1 N1 128.1(2) . . ?
N3 C2 C1 108.1(3) . . ?
N3 C2 C3 121.0(3) . . ?
C1 C2 C3 130.9(3) . . ?
N4 C3 C4 106.9(2) . . ?
N4 C3 C2 121.2(2) . . ?
C4 C3 C2 131.9(2) . . ?
N5 C4 C3 111.5(2) . . ?
N5 C4 C5 120.8(2) . . ?
C3 C4 C5 127.5(2) . . ?
N6 C5 C6 109.6(3) . . ?
N6 C5 C4 120.6(2) . . ?
C6 C5 C4 129.7(3) . . ?
N7 C6 N8 124.9(3) . . ?
N7 C6 C5 107.7(3) . . ?
N8 C6 C5 127.4(3) . . ?

loop_
_geom_bond_atom_site_label_1
_geom_bond_atom_site_label_2
_geom_bond_distance
_geom_bond_site_symmetry_2
_geom_bond_publ_flag
N1 O1 1.221(4) . ?
N1 O2 1.225(4) . ?
N1 C1 1.462(4) . ?
N2 C1 1.297(4) . ?
N2 O3 1.380(5) . ?
N3 C2 1.305(4) . ?
N3 O3 1.396(4) . ?
N4 O4 1.237(3) . ?
N4 C3 1.332(4) . ?
N4 O5 1.456(3) . ?
N5 C4 1.317(4) . ?
N5 O5 1.380(4) . ?
N6 C5 1.308(4) . ?
N6 O6 1.370(3) . ?
N7 C6 1.316(4) . ?
N7 O6 1.413(4) . ?
N8 C6 1.358(4) . ?
N8 H8A 0.8600 . ?
N8 H8B 0.8600 . ?
C1 C2 1.437(4) . ?
C2 C3 1.472(4) . ?
C3 C4 1.424(4) . ?
C4 C5 1.465(4) . ?
C5 C6 1.455(4) . ?

loop_
_geom_torsion_atom_site_label_1
_geom_torsion_atom_site_label_2
_geom_torsion_atom_site_label_3
_geom_torsion_atom_site_label_4
_geom_torsion
_geom_torsion_site_symmetry_1
_geom_torsion_site_symmetry_2
_geom_torsion_site_symmetry_3
_geom_torsion_site_symmetry_4
_geom_torsion_publ_flag
C1 N2 O3 N3 0.2(4) . . . . ?
C2 N3 O3 N2 0.1(4) . . . . ?
C4 N5 O5 N4 0.3(3) . . . . ?
O4 N4 O5 N5 177.6(2) . . . . ?
C3 N4 O5 N5 -1.5(3) . . . . ?
C5 N6 O6 N7 0.2(3) . . . . ?
C6 N7 O6 N6 -0.5(3) . . . . ?
O3 N2 C1 C2 -0.4(3) . . . . ?
O3 N2 C1 N1 -178.0(3) . . . . ?
O1 N1 C1 N2 -177.2(3) . . . . ?
O2 N1 C1 N2 3.2(4) . . . . ?
O1 N1 C1 C2 5.6(4) . . . . ?
O2 N1 C1 C2 -173.9(3) . . . . ?
O3 N3 C2 C1 -0.3(3) . . . . ?
O3 N3 C2 C3 179.3(2) . . . . ?
N2 C1 C2 N3 0.5(3) . . . . ?
N1 C1 C2 N3 177.9(3) . . . . ?
N2 C1 C2 C3 -179.1(3) . . . . ?
N1 C1 C2 C3 -1.7(4) . . . . ?
O4 N4 C3 C4 -176.9(3) . . . . ?
O5 N4 C3 C4 2.0(3) . . . . ?
O4 N4 C3 C2 2.6(5) . . . . ?
O5 N4 C3 C2 -178.5(2) . . . . ?
N3 C2 C3 N4 -63.4(4) . . . . ?
C1 C2 C3 N4 116.1(3) . . . . ?
N3 C2 C3 C4 116.0(4) . . . . ?
C1 C2 C3 C4 -64.5(4) . . . . ?
O5 N5 C4 C3 1.0(3) . . . . ?
O5 N5 C4 C5 -174.3(2) . . . . ?
N4 C3 C4 N5 -2.0(3) . . . . ?
C2 C3 C4 N5 178.6(3) . . . . ?
N4 C3 C4 C5 172.9(2) . . . . ?
C2 C3 C4 C5 -6.5(5) . . . . ?
O6 N6 C5 C6 0.2(3) . . . . ?
O6 N6 C5 C4 -175.9(2) . . . . ?
N5 C4 C5 N6 168.1(3) . . . . ?
C3 C4 C5 N6 -6.3(4) . . . . ?
N5 C4 C5 C6 -7.1(4) . . . . ?
C3 C4 C5 C6 178.4(3) . . . . ?
O6 N7 C6 N8 -177.6(3) . . . . ?
O6 N7 C6 C5 0.6(3) . . . . ?
N6 C5 C6 N7 -0.5(3) . . . . ?
C4 C5 C6 N7 175.1(3) . . . . ?
N6 C5 C6 N8 177.6(3) . . . . ?
C4 C5 C6 N8 -6.8(5) . . . . ?
